data_1519256
loop_
_publ_author_name
'Eastham, G.'
'Hursthouse, Michael B.'
'Light, Mark E.'
'Kleinhenz, S.'
'Danopoulos, A. A.'
'Tulloch, A. A. D.'

_publ_section_title
;
 catena-((I(1/4)2-3-(Mesityl)-1-((pyrid-2-yl)methyl)imidazol-2-ylidene-C,N)-
 bromo-copper(i) deuterochloroform solvate)
;
_journal_name_full 'Crystal Structure Report Archive'
_journal_page_first 115
_journal_year 2000
_chemical_formula_moiety 'C18 H19 Br1 Cu1 N3, 2(C1 D1 Cl3)'
_chemical_formula_sum 'C20 H19 Br Cl6 Cu D2 N3'
_chemical_formula_weight 661.56
_space_group_IT_number 14
_symmetry_cell_setting monoclinic
_symmetry_space_group_name_Hall '-P 2ybc'
_symmetry_space_group_name_H-M 'P 1 21/c 1'
_atom_sites_solution_hydrogens difmap
_atom_sites_solution_primary direct
_atom_sites_solution_secondary difmap
_cell_angle_alpha 90.00
_cell_angle_beta 105.9640(10)
_cell_angle_gamma 90.0000(10)
_cell_formula_units_Z 4
_cell_length_a 13.1826(2)
_cell_length_b 12.8268(2)
_cell_length_c 16.4122(3)
_cell_measurement_reflns_used 19095
_cell_measurement_temperature 150(2)
_cell_measurement_theta_max 30.508
_cell_measurement_theta_min 0.998
_cell_volume 2668.12(8)
_computing_cell_refinement 'DENZO (Otwinowski & Minor, 1997) & COLLECT (Hooft, 1998)'
_computing_data_collection 'COLLECT (Hooft, 1998)'
_computing_data_reduction 'DENZO (Otwinowski & Minor, 1997) & COLLECT (Hooft, 1998)'
_computing_molecular_graphics 'ORTEP-3 (Farrugia, 1997)'
_computing_publication_material 'PLATON (Spek, 1990)'
_computing_structure_refinement 'SHELXL-97 (Sheldrick, 1997)'
_computing_structure_solution 'SHELXS-97 (Sheldrick, 1990)'
_diffrn_ambient_temperature 150(2)
_diffrn_measured_fraction_theta_full 0.937
_diffrn_measured_fraction_theta_max 0.937
_diffrn_measurement_device_type 'Enraf Nonius KappaCCD area detector'
_diffrn_measurement_method '\f and \w scans to fill Ewald sphere'
_diffrn_radiation_monochromator graphite
_diffrn_radiation_source 'Nonius FR591 rotating anode'
_diffrn_radiation_type MoK\a
_diffrn_radiation_wavelength 0.71073
_diffrn_reflns_av_R_equivalents 0.0926
_diffrn_reflns_av_sigmaI/netI 0.1702
_diffrn_reflns_limit_h_max 17
_diffrn_reflns_limit_h_min -18
_diffrn_reflns_limit_k_max 16
_diffrn_reflns_limit_k_min -17
_diffrn_reflns_limit_l_max 23
_diffrn_reflns_limit_l_min -16
_diffrn_reflns_number 26717
_diffrn_reflns_theta_full 30.51
_diffrn_reflns_theta_max 30.51
_diffrn_reflns_theta_min 1.61
_exptl_absorpt_coefficient_mu 2.931
_exptl_absorpt_correction_T_max 0.8673
_exptl_absorpt_correction_T_min 0.8673
_exptl_absorpt_correction_type multi-scan
_exptl_absorpt_process_details 'SORTAV (Blessing, 1997)'
_exptl_crystal_colour colorless
_exptl_crystal_density_diffrn 1.647
_exptl_crystal_density_method 'not measured'
_exptl_crystal_description prism
_exptl_crystal_F_000 1312
_exptl_crystal_size_max 0.05
_exptl_crystal_size_mid 0.05
_exptl_crystal_size_min 0.05
_refine_diff_density_max 1.341
_refine_diff_density_min -0.710
_refine_diff_density_rms 0.187
_refine_ls_extinction_method none
_refine_ls_goodness_of_fit_ref 0.922
_refine_ls_hydrogen_treatment refall
_refine_ls_matrix_type full
_refine_ls_number_parameters 364
_refine_ls_number_reflns 7647
_refine_ls_number_restraints 0
_refine_ls_restrained_S_all 0.922
_refine_ls_R_factor_all 0.1755
_refine_ls_R_factor_gt 0.0560
_refine_ls_shift/su_max 0.001
_refine_ls_shift/su_mean 0.000
_refine_ls_structure_factor_coef Fsqd
_refine_ls_weighting_details
;
calc w=1/[\s^2^(Fo^2^)+(0.0685P)^2^+0.0000P] where P=(Fo^2^+2Fc^2^)/3
;
_refine_ls_weighting_scheme calc
_refine_ls_wR_factor_gt 0.1144
_refine_ls_wR_factor_ref 0.1528
_reflns_number_gt 3471
_reflns_number_total 7647
_reflns_threshold_expression >2sigma(I)
_cod_data_source_file eCrystal-115.cif
_cod_data_source_block 00skl038
_cod_depositor_comments
;
Citation :
Eastham, G. and Hursthouse, Michael B. and Light, Mark E. and 
Kleinhenz, S. and Danopoulos, A. A. and Tulloch, A. A. D. (2000) 
University of Southampton, Crystal Structure Report Archive. 
(doi:10.5258/ecrystals/115)

More at:
http://ecrystals.chem.soton.ac.uk/115/

The following automatic conversions were performed:

'_symmetry_cell_setting' value 'Monoclinic' changed to 'monoclinic'
according to the built-in table from CIF Core dictionary named
'cif_core.dic' version 2.4.1 from 2010-06-29.

Automatic conversion script
Id: cif_fix_values 3105 2015-03-04 15:46:00Z robertas 
;
_cod_original_sg_symbol_H-M P2(1)/c
_cod_database_code 1519256

loop_
_symmetry_equiv_pos_as_xyz
'x, y, z'
'-x, y+1/2, -z+1/2'
'-x, -y, -z'
'x, -y-1/2, z-1/2'

loop_
_atom_site_label
_atom_site_type_symbol
_atom_site_fract_x
_atom_site_fract_y
_atom_site_fract_z
_atom_site_U_iso_or_equiv
_atom_site_adp_type
_atom_site_occupancy
_atom_site_symmetry_multiplicity
_atom_site_calc_flag
_atom_site_refinement_flags
_atom_site_disorder_assembly
_atom_site_disorder_group
Br1 Br 0.16412(4) 0.72075(4) 0.39041(3) 0.03816(17) Uani 1 1 d . . .
Cu1 Cu -0.01480(4) 0.74160(4) 0.31090(3) 0.02674(17) Uani 1 1 d . . .
N3 N -0.2090(3) 0.6719(2) 0.1926(2) 0.0227(8) Uani 1 1 d . . .
C9 C -0.2606(4) 0.5857(3) 0.1479(3) 0.0288(11) Uani 1 1 d . . .
C10 C -0.2545(3) 0.7734(3) 0.1946(3) 0.0243(10) Uani 1 1 d . . .
C11 C -0.2352(3) 0.8504(3) 0.1421(3) 0.0242(10) Uani 1 1 d . . .
C15 C -0.3162(4) 0.7905(3) 0.2497(3) 0.0292(11) Uani 1 1 d . . .
C13 C -0.3387(4) 0.9697(3) 0.2009(3) 0.0302(11) Uani 1 1 d . . .
C12 C -0.2779(4) 0.9483(4) 0.1463(3) 0.0310(12) Uani 1 1 d . . .
C14 C -0.3570(4) 0.8900(4) 0.2513(3) 0.0339(12) Uani 1 1 d . . .
C18 C -0.3822(6) 1.0771(5) 0.2060(5) 0.0471(15) Uani 1 1 d . . .
C1 C -0.1082(3) 0.6487(3) 0.2344(3) 0.0238(10) Uani 1 1 d . . .
C17 C -0.3355(6) 0.7061(5) 0.3062(5) 0.0494(16) Uani 1 1 d . . .
Cl5 Cl 0.46662(12) 0.29809(14) 0.48528(10) 0.0718(5) Uani 1 1 d . . .
Cl3 Cl 0.21846(15) 0.81430(11) 0.18953(9) 0.0713(5) Uani 1 1 d . . .
Cl1 Cl 0.33712(14) 0.94241(14) 0.10208(12) 0.0825(6) Uani 1 1 d . . .
Cl2 Cl 0.11888(14) 0.98318(13) 0.08414(10) 0.0719(5) Uani 1 1 d . . .
Cl6 Cl 0.54837(18) 0.13158(16) 0.59813(15) 0.1121(8) Uani 1 1 d . . .
Cl4 Cl 0.58832(16) 0.1397(2) 0.43499(14) 0.1221(10) Uani 1 1 d . . .
N2 N -0.0983(3) 0.5473(3) 0.2144(2) 0.0238(8) Uani 1 1 d . . .
C6 C 0.0520(3) 0.4748(3) 0.1727(3) 0.0258(10) Uani 1 1 d . . .
C4 C 0.1356(5) 0.5476(5) 0.0749(4) 0.0457(15) Uani 1 1 d . . .
C7 C 0.0000(4) 0.4871(4) 0.2427(3) 0.0265(11) Uani 1 1 d . . .
C8 C -0.1910(4) 0.5083(4) 0.1619(3) 0.0301(11) Uani 1 1 d . . .
C5 C 0.0903(4) 0.5599(4) 0.1394(3) 0.0389(13) Uani 1 1 d . . .
C3 C 0.1436(4) 0.4488(5) 0.0444(3) 0.0453(14) Uani 1 1 d . . .
C20 C 0.5691(4) 0.2096(5) 0.5196(4) 0.0506(15) Uani 1 1 d . . .
C16 C -0.1718(5) 0.8282(5) 0.0796(4) 0.0381(13) Uani 1 1 d . . .
C19 C 0.2161(5) 0.8868(4) 0.0979(3) 0.0506(15) Uani 1 1 d . . .
N1 N 0.0585(3) 0.3777(3) 0.1435(2) 0.0266(9) Uani 1 1 d . . .
C2 C 0.1045(4) 0.3676(4) 0.0798(3) 0.0387(13) Uani 1 1 d . . .
D2 D 0.633(3) 0.248(3) 0.540(2) 0.015(10) Uiso 1 1 d . . .
D1 D 0.199(4) 0.840(3) 0.058(3) 0.032(13) Uiso 1 1 d . . .
H16A H -0.168(4) 0.881(5) 0.059(3) 0.06(2) Uiso 1 1 d . . .
H16B H -0.210(4) 0.776(4) 0.038(3) 0.063(18) Uiso 1 1 d . . .
H16C H -0.105(4) 0.798(4) 0.106(3) 0.044(15) Uiso 1 1 d . . .
H18B H -0.443(5) 1.084(5) 0.166(4) 0.07(2) Uiso 1 1 d . . .
H12 H -0.270(3) 0.998(3) 0.120(2) 0.006(10) Uiso 1 1 d . . .
H8 H -0.194(3) 0.442(3) 0.143(2) 0.027(12) Uiso 1 1 d . . .
H17A H -0.377(5) 0.728(4) 0.340(4) 0.064(18) Uiso 1 1 d . . .
H9 H -0.329(4) 0.594(3) 0.113(3) 0.036(14) Uiso 1 1 d . . .
H17C H -0.271(5) 0.684(5) 0.349(4) 0.09(2) Uiso 1 1 d . . .
H17B H -0.377(5) 0.657(4) 0.277(4) 0.06(2) Uiso 1 1 d . . .
H18A H -0.355(5) 1.124(5) 0.180(4) 0.07(2) Uiso 1 1 d . . .
H14 H -0.388(4) 0.907(4) 0.293(3) 0.061(17) Uiso 1 1 d . . .
H2 H 0.102(3) 0.294(3) 0.056(2) 0.021(11) Uiso 1 1 d . . .
H7B H 0.043(4) 0.521(3) 0.287(3) 0.032(13) Uiso 1 1 d . . .
H18C H -0.412(6) 1.088(6) 0.256(5) 0.14(3) Uiso 1 1 d . . .
H3 H 0.172(4) 0.436(4) -0.003(3) 0.055(16) Uiso 1 1 d . . .
H4 H 0.161(4) 0.591(4) 0.055(3) 0.054(19) Uiso 1 1 d . . .
H7A H -0.018(3) 0.421(3) 0.265(2) 0.028(12) Uiso 1 1 d . . .
H5 H 0.083(3) 0.622(3) 0.159(3) 0.026(13) Uiso 1 1 d . . .

loop_
_atom_site_aniso_label
_atom_site_aniso_U_11
_atom_site_aniso_U_22
_atom_site_aniso_U_33
_atom_site_aniso_U_23
_atom_site_aniso_U_13
_atom_site_aniso_U_12
Br1 0.0339(3) 0.0336(3) 0.0414(3) 0.0037(2) 0.0011(2) 0.0017(2)
Cu1 0.0310(3) 0.0217(3) 0.0272(3) -0.0001(2) 0.0075(3) -0.0027(2)
N3 0.024(2) 0.0157(19) 0.029(2) 0.0010(15) 0.0068(17) -0.0032(16)
C9 0.029(3) 0.026(3) 0.030(3) -0.002(2) 0.006(2) -0.006(2)
C10 0.024(2) 0.020(2) 0.029(2) 0.0005(18) 0.007(2) 0.003(2)
C11 0.024(3) 0.025(2) 0.023(2) -0.0026(18) 0.005(2) 0.000(2)
C15 0.027(3) 0.027(3) 0.034(3) 0.002(2) 0.010(2) 0.005(2)
C13 0.024(3) 0.028(3) 0.036(3) -0.002(2) 0.004(2) 0.003(2)
C12 0.033(3) 0.024(3) 0.035(3) 0.011(2) 0.006(2) -0.001(2)
C14 0.034(3) 0.038(3) 0.034(3) 0.001(2) 0.017(2) 0.009(2)
C18 0.050(4) 0.033(3) 0.061(4) 0.005(3) 0.020(4) 0.012(3)
C1 0.031(3) 0.018(2) 0.024(2) 0.0028(18) 0.010(2) 0.004(2)
C17 0.057(4) 0.044(4) 0.059(4) 0.015(3) 0.035(4) 0.003(4)
Cl5 0.0475(10) 0.1006(13) 0.0599(10) 0.0198(9) 0.0020(8) 0.0156(9)
Cl3 0.1190(15) 0.0424(8) 0.0501(9) 0.0048(7) 0.0191(9) 0.0051(9)
Cl1 0.0711(12) 0.0740(12) 0.1122(15) -0.0278(10) 0.0416(12) -0.0144(10)
Cl2 0.0801(12) 0.0804(12) 0.0652(10) 0.0291(9) 0.0368(10) 0.0175(9)
Cl6 0.1201(18) 0.0860(14) 0.162(2) 0.0641(14) 0.0918(17) 0.0500(13)
Cl4 0.0846(15) 0.170(2) 0.1250(18) -0.0950(17) 0.0520(14) -0.0298(14)
N2 0.025(2) 0.021(2) 0.027(2) -0.0004(15) 0.0102(17) 0.0000(17)
C6 0.024(3) 0.020(3) 0.033(3) 0.0017(19) 0.007(2) 0.005(2)
C4 0.043(4) 0.041(4) 0.056(4) 0.024(3) 0.021(3) 0.001(3)
C7 0.032(3) 0.019(3) 0.027(3) 0.002(2) 0.006(2) 0.004(2)
C8 0.040(3) 0.018(3) 0.035(3) -0.004(2) 0.014(2) -0.004(2)
C5 0.046(3) 0.024(3) 0.051(3) 0.009(2) 0.021(3) -0.002(3)
C3 0.048(4) 0.057(4) 0.040(3) 0.014(3) 0.026(3) 0.011(3)
C20 0.028(3) 0.067(4) 0.054(4) -0.012(3) 0.007(3) -0.007(3)
C16 0.049(4) 0.029(3) 0.041(3) 0.008(3) 0.022(3) 0.005(3)
C19 0.072(4) 0.045(3) 0.038(3) -0.012(3) 0.022(3) -0.012(3)
N1 0.029(2) 0.025(2) 0.027(2) 0.0029(16) 0.0096(18) 0.0024(17)
C2 0.052(4) 0.036(3) 0.035(3) 0.003(2) 0.024(3) 0.010(3)

loop_
_atom_type_symbol
_atom_type_description
_atom_type_scat_dispersion_real
_atom_type_scat_dispersion_imag
_atom_type_scat_source
C C 0.0033 0.0016 'International Tables Vol C Tables 4.2.6.8 and 6.1.1.4'
H H 0.0000 0.0000 'International Tables Vol C Tables 4.2.6.8 and 6.1.1.4'
Br Br -0.2901 2.4595 'International Tables Vol C Tables 4.2.6.8 and 6.1.1.4'
Cu Cu 0.3201 1.2651 'International Tables Vol C Tables 4.2.6.8 and 6.1.1.4'
N N 0.0061 0.0033 'International Tables Vol C Tables 4.2.6.8 and 6.1.1.4'
Cl Cl 0.1484 0.1585 'International Tables Vol C Tables 4.2.6.8 and 6.1.1.4'
D D 0.0000 0.0000 'International Tables Vol C Tables 4.2.6.8 and 6.1.1.4'

loop_
_geom_angle_atom_site_label_1
_geom_angle_atom_site_label_2
_geom_angle_atom_site_label_3
_geom_angle
_geom_angle_site_symmetry_1
_geom_angle_site_symmetry_3
C1 Cu1 N1 125.24(16) . 2
C1 Cu1 Br1 130.73(13) . .
N1 Cu1 Br1 103.43(10) 2 .
C1 N3 C9 111.2(4) . .
C1 N3 C10 123.1(3) . .
C9 N3 C10 125.7(4) . .
H9 C9 C8 134(3) . .
H9 C9 N3 119(3) . .
C8 C9 N3 106.7(4) . .
C11 C10 C15 122.4(4) . .
C11 C10 N3 119.0(4) . .
C15 C10 N3 118.6(4) . .
C10 C11 C12 118.0(4) . .
C10 C11 C16 121.2(4) . .
C12 C11 C16 120.7(4) . .
C14 C15 C10 117.1(4) . .
C14 C15 C17 121.5(5) . .
C10 C15 C17 121.3(4) . .
C14 C13 C12 118.0(4) . .
C14 C13 C18 120.9(5) . .
C12 C13 C18 121.0(5) . .
H12 C12 C13 113(3) . .
H12 C12 C11 125(3) . .
C13 C12 C11 121.9(5) . .
H14 C14 C13 117(3) . .
H14 C14 C15 119(3) . .
C13 C14 C15 122.5(4) . .
H18A C18 H18B 89(5) . .
H18A C18 H18C 128(6) . .
H18B C18 H18C 96(5) . .
H18A C18 C13 113(4) . .
H18B C18 C13 109(4) . .
H18C C18 C13 114(4) . .
N3 C1 N2 103.6(4) . .
N3 C1 Cu1 124.2(3) . .
N2 C1 Cu1 132.0(3) . .
H17B C17 H17A 100(5) . .
H17B C17 H17C 118(5) . .
H17A C17 H17C 102(5) . .
H17B C17 C15 111(4) . .
H17A C17 C15 112(3) . .
H17C C17 C15 113(4) . .
C1 N2 C8 111.8(4) . .
C1 N2 C7 124.2(4) . .
C8 N2 C7 124.0(4) . .
N1 C6 C5 121.7(4) . .
N1 C6 C7 117.3(4) . .
C5 C6 C7 121.0(4) . .
H4 C4 C5 126(4) . .
H4 C4 C3 115(4) . .
C5 C4 C3 119.0(5) . .
H7B C7 H7A 106(4) . .
H7B C7 N2 108(3) . .
H7A C7 N2 107(2) . .
H7B C7 C6 110(3) . .
H7A C7 C6 114(2) . .
N2 C7 C6 111.3(3) . .
H8 C8 C9 133(3) . .
H8 C8 N2 120(3) . .
C9 C8 N2 106.7(4) . .
H5 C5 C4 121(3) . .
H5 C5 C6 119(3) . .
C4 C5 C6 120.2(5) . .
H3 C3 C2 119(3) . .
H3 C3 C4 123(3) . .
C2 C3 C4 118.2(5) . .
Cl6 C20 Cl4 113.0(3) . .
Cl6 C20 Cl5 110.8(3) . .
Cl4 C20 Cl5 110.6(3) . .
Cl6 C20 D2 111(2) . .
Cl4 C20 D2 104(2) . .
Cl5 C20 D2 108(2) . .
H16A C16 H16C 114(5) . .
H16A C16 H16B 112(5) . .
H16C C16 H16B 106(4) . .
H16A C16 C11 104(4) . .
H16C C16 C11 112(3) . .
H16B C16 C11 109(3) . .
Cl1 C19 Cl2 110.4(3) . .
Cl1 C19 Cl3 112.6(3) . .
Cl2 C19 Cl3 108.9(3) . .
Cl1 C19 D1 111(3) . .
Cl2 C19 D1 111(3) . .
Cl3 C19 D1 102(3) . .
C6 N1 C2 116.8(4) . .
C6 N1 Cu1 127.4(3) . 2_545
C2 N1 Cu1 115.7(3) . 2_545
H2 C2 N1 114(2) . .
H2 C2 C3 122(2) . .
N1 C2 C3 124.0(5) . .

loop_
_geom_bond_atom_site_label_1
_geom_bond_atom_site_label_2
_geom_bond_distance
_geom_bond_site_symmetry_2
Br1 Cu1 2.3758(7) .
Cu1 C1 1.914(4) .
Cu1 N1 2.044(3) 2
N3 C1 1.351(5) .
N3 C9 1.396(5) .
N3 C10 1.438(5) .
C9 H9 0.93(4) .
C9 C8 1.328(7) .
C10 C11 1.378(6) .
C10 C15 1.391(6) .
C11 C12 1.386(6) .
C11 C16 1.517(7) .
C15 C14 1.388(6) .
C15 C17 1.492(7) .
C13 C14 1.377(6) .
C13 C12 1.384(6) .
C13 C18 1.503(7) .
C12 H12 0.79(4) .
C14 H14 0.92(5) .
C18 H18A 0.87(6) .
C18 H18B 0.89(6) .
C18 H18C 1.02(8) .
C1 N2 1.356(5) .
C17 H17B 0.89(6) .
C17 H17A 0.93(6) .
C17 H17C 0.98(7) .
Cl5 C20 1.735(6) .
Cl3 C19 1.762(6) .
Cl1 C19 1.732(6) .
Cl2 C19 1.750(6) .
Cl6 C20 1.713(6) .
Cl4 C20 1.729(6) .
N2 C8 1.382(6) .
N2 C7 1.470(5) .
C6 N1 1.346(5) .
C6 C5 1.379(6) .
C6 C7 1.498(6) .
C4 H4 0.77(5) .
C4 C5 1.359(7) .
C4 C3 1.377(8) .
C7 H7B 0.89(5) .
C7 H7A 0.98(4) .
C8 H8 0.89(4) .
C5 H5 0.88(4) .
C3 H3 0.97(5) .
C3 C2 1.361(7) .
C20 D2 0.96(4) .
C16 H16A 0.77(6) .
C16 H16C 0.95(5) .
C16 H16B 1.00(6) .
C19 D1 0.87(4) .
N1 C2 1.351(6) .
N1 Cu1 2.044(3) 2_545
C2 H2 1.02(4) .

loop_
_geom_torsion_atom_site_label_1
_geom_torsion_atom_site_label_2
_geom_torsion_atom_site_label_3
_geom_torsion_atom_site_label_4
_geom_torsion
_geom_torsion_site_symmetry_1
_geom_torsion_site_symmetry_2
_geom_torsion_site_symmetry_3
_geom_torsion_site_symmetry_4
C1 N3 C9 H9 -175(3) . . . .
C10 N3 C9 H9 4(3) . . . .
C1 N3 C9 C8 -0.2(5) . . . .
C10 N3 C9 C8 179.2(4) . . . .
C1 N3 C10 C11 81.0(5) . . . .
C9 N3 C10 C11 -98.3(5) . . . .
C1 N3 C10 C15 -98.8(5) . . . .
C9 N3 C10 C15 81.9(5) . . . .
C15 C10 C11 C12 1.1(7) . . . .
N3 C10 C11 C12 -178.7(4) . . . .
C15 C10 C11 C16 -177.0(5) . . . .
N3 C10 C11 C16 3.2(7) . . . .
C11 C10 C15 C14 -1.2(7) . . . .
N3 C10 C15 C14 178.6(4) . . . .
C11 C10 C15 C17 -179.6(5) . . . .
N3 C10 C15 C17 0.2(7) . . . .
C14 C13 C12 H12 -179(3) . . . .
C18 C13 C12 H12 0(3) . . . .
C14 C13 C12 C11 -0.7(7) . . . .
C18 C13 C12 C11 178.5(5) . . . .
C10 C11 C12 H12 178(3) . . . .
C16 C11 C12 H12 -4(3) . . . .
C10 C11 C12 C13 -0.2(7) . . . .
C16 C11 C12 C13 178.0(5) . . . .
C12 C13 C14 H14 171(4) . . . .
C18 C13 C14 H14 -9(4) . . . .
C12 C13 C14 C15 0.6(7) . . . .
C18 C13 C14 C15 -178.6(5) . . . .
C10 C15 C14 H14 -169(4) . . . .
C17 C15 C14 H14 9(4) . . . .
C10 C15 C14 C13 0.3(7) . . . .
C17 C15 C14 C13 178.7(5) . . . .
C14 C13 C18 H18A 167(5) . . . .
C12 C13 C18 H18A -12(5) . . . .
C14 C13 C18 H18B -95(4) . . . .
C12 C13 C18 H18B 86(4) . . . .
C14 C13 C18 H18C 11(5) . . . .
C12 C13 C18 H18C -168(5) . . . .
C9 N3 C1 N2 0.3(4) . . . .
C10 N3 C1 N2 -179.1(3) . . . .
C9 N3 C1 Cu1 -174.2(3) . . . .
C10 N3 C1 Cu1 6.4(5) . . . .
N1 Cu1 C1 N3 11.0(4) 2 . . .
Br1 Cu1 C1 N3 -179.4(2) . . . .
N1 Cu1 C1 N2 -161.9(3) 2 . . .
Br1 Cu1 C1 N2 7.7(5) . . . .
C14 C15 C17 H17B 111(4) . . . .
C10 C15 C17 H17B -70(4) . . . .
C14 C15 C17 H17A 1(4) . . . .
C10 C15 C17 H17A 179(4) . . . .
C14 C15 C17 H17C -113(4) . . . .
C10 C15 C17 H17C 65(4) . . . .
N3 C1 N2 C8 -0.4(4) . . . .
Cu1 C1 N2 C8 173.6(3) . . . .
N3 C1 N2 C7 177.6(3) . . . .
Cu1 C1 N2 C7 -8.4(6) . . . .
C1 N2 C7 H7B 18(3) . . . .
C8 N2 C7 H7B -164(3) . . . .
C1 N2 C7 H7A 132(2) . . . .
C8 N2 C7 H7A -50(2) . . . .
C1 N2 C7 C6 -103.3(5) . . . .
C8 N2 C7 C6 74.5(5) . . . .
N1 C6 C7 H7B 126(3) . . . .
C5 C6 C7 H7B -55(3) . . . .
N1 C6 C7 H7A 6(3) . . . .
C5 C6 C7 H7A -174(3) . . . .
N1 C6 C7 N2 -114.6(4) . . . .
C5 C6 C7 N2 64.7(6) . . . .
H9 C9 C8 H8 -4(5) . . . .
N3 C9 C8 H8 -178(4) . . . .
H9 C9 C8 N2 174(4) . . . .
N3 C9 C8 N2 -0.1(5) . . . .
C1 N2 C8 H8 178(3) . . . .
C7 N2 C8 H8 0(3) . . . .
C1 N2 C8 C9 0.3(5) . . . .
C7 N2 C8 C9 -177.7(4) . . . .
H4 C4 C5 H5 5(6) . . . .
C3 C4 C5 H5 -178(3) . . . .
H4 C4 C5 C6 -177(5) . . . .
C3 C4 C5 C6 -0.7(8) . . . .
N1 C6 C5 H5 178(3) . . . .
C7 C6 C5 H5 -1(3) . . . .
N1 C6 C5 C4 0.4(8) . . . .
C7 C6 C5 C4 -178.9(5) . . . .
H4 C4 C3 H3 -6(6) . . . .
C5 C4 C3 H3 177(4) . . . .
H4 C4 C3 C2 177(4) . . . .
C5 C4 C3 C2 0.6(8) . . . .
C10 C11 C16 H16A -177(4) . . . .
C12 C11 C16 H16A 5(5) . . . .
C10 C11 C16 H16C -54(3) . . . .
C12 C11 C16 H16C 128(3) . . . .
C10 C11 C16 H16B 63(3) . . . .
C12 C11 C16 H16B -115(3) . . . .
C5 C6 N1 C2 0.0(7) . . . .
C7 C6 N1 C2 179.3(4) . . . .
C5 C6 N1 Cu1 176.0(3) . . . 2_545
C7 C6 N1 Cu1 -4.7(6) . . . 2_545
C6 N1 C2 H2 -175(3) . . . .
Cu1 N1 C2 H2 9(3) 2_545 . . .
C6 N1 C2 C3 -0.1(7) . . . .
Cu1 N1 C2 C3 -176.5(4) 2_545 . . .
H3 C3 C2 H2 -3(4) . . . .
C4 C3 C2 H2 174(3) . . . .
H3 C3 C2 N1 -177(3) . . . .
C4 C3 C2 N1 -0.2(8) . . . .
